data_7034088
loop_
_publ_author_name
'Liu, Shuang'
'Li, Lei-Lei'
'Li, Han'
'Gao, Hong-Ling'
'Cui, Jian-Zhong'
'Cheng, Peng'

_publ_section_title
;
 Slow magnetic relaxation in a lanthanide helix chain compound
 [Dy(HNA)(NA)2(NO3)]n (HNA = nicotinic acid).
;
_journal_issue 13
_journal_name_full 'Dalton transactions (Cambridge, England : 2003)'
_journal_page_first 6169
_journal_page_last 6174
_journal_paper_doi 10.1039/c5dt00205b
_journal_volume 44
_journal_year 2015
_chemical_absolute_configuration ad
_chemical_formula_moiety 'C18 H13 Dy N4 O9'
_chemical_formula_sum 'C18 H13 Dy N4 O9'
_chemical_formula_weight 591.82
_chemical_name_systematic
;
 ? 
;
_space_group_crystal_system hexagonal
_space_group_IT_number 169
_space_group_name_Hall 'P 61'
_space_group_name_H-M_alt 'P 61'
_symmetry_space_group_name_Hall 'P 61'
_symmetry_space_group_name_H-M 'P 61'
_atom_sites_solution_hydrogens geom
_atom_sites_solution_primary direct
_atom_sites_solution_secondary difmap
_audit_creation_date 2014-06-13
_audit_creation_method
;
Olex2 1.2
(compiled 2013.12.10 svn.r2850 for OlexSys, GUI svn.r4736)
;
_audit_update_record
;
2015-02-04 deposited with the CCDC.
2015-02-16 downloaded from the CCDC.
;
_cell_angle_alpha 90.00
_cell_angle_beta 90.00
_cell_angle_gamma 120.00
_cell_formula_units_Z 6
_cell_length_a 11.2159(8)
_cell_length_b 11.2159(8)
_cell_length_c 26.5973(18)
_cell_measurement_reflns_used 2490
_cell_measurement_temperature 128(2)
_cell_measurement_theta_max 28.7700
_cell_measurement_theta_min 3.6350
_cell_volume 2897.6(4)
_computing_cell_refinement
'CrysAlisPro, Agilent Technologies, Version 1.171.36.32 (release 02-08-2013 CrysAlis171 .NET) (compiled Aug 2 2013,16:46:58)'
_computing_data_collection
'CrysAlisPro, Agilent Technologies, Version 1.171.36.32 (release 02-08-2013 CrysAlis171 .NET) (compiled Aug 2 2013,16:46:58)'
_computing_data_reduction
'CrysAlisPro, Agilent Technologies, Version 1.171.36.32 (release 02-08-2013 CrysAlis171 .NET) (compiled Aug 2 2013,16:46:58)'
_computing_molecular_graphics 'Olex2 (Dolomanov et al., 2009)'
_computing_publication_material 'Olex2 (Dolomanov et al., 2009)'
_computing_structure_refinement 'XL (Sheldrick, 2008)'
_computing_structure_solution 'ShelXS (Sheldrick, 2008)'
_diffrn_ambient_temperature 128(2)
_diffrn_detector_area_resol_mean 16.2116
_diffrn_measured_fraction_theta_full 0.997
_diffrn_measured_fraction_theta_max 0.997
_diffrn_measurement_details
;
  1 omega   35.00   61.00   1.0000    5.0000
omega____ theta____ kappa____ phi______ frames
    -       18.0372  178.0000   30.0000 26

  2 omega  -48.00   40.00   1.0000    5.0000
omega____ theta____ kappa____ phi______ frames
    -      -18.8185   77.0000  120.0000 88
;
_diffrn_measurement_device_type 'SuperNova, Single source at offset, Eos'
_diffrn_measurement_method '\w scans'
_diffrn_orient_matrix_UB_11 0.0385597000
_diffrn_orient_matrix_UB_12 0.0721290000
_diffrn_orient_matrix_UB_13 0.0040814000
_diffrn_orient_matrix_UB_21 0.0620771000
_diffrn_orient_matrix_UB_22 -0.0014568000
_diffrn_orient_matrix_UB_23 -0.0033126000
_diffrn_orient_matrix_UB_31 -0.0018517000
_diffrn_orient_matrix_UB_32 0.0113385000
_diffrn_orient_matrix_UB_33 -0.0261137000
_diffrn_radiation_monochromator mirror
_diffrn_radiation_type MoK\a
_diffrn_radiation_wavelength 0.71073
_diffrn_reflns_av_R_equivalents 0.0511
_diffrn_reflns_av_unetI/netI 0.0607
_diffrn_reflns_limit_h_max 13
_diffrn_reflns_limit_h_min -13
_diffrn_reflns_limit_k_max 13
_diffrn_reflns_limit_k_min -13
_diffrn_reflns_limit_l_max 18
_diffrn_reflns_limit_l_min -31
_diffrn_reflns_number 5641
_diffrn_reflns_theta_full 25.01
_diffrn_reflns_theta_max 25.01
_diffrn_reflns_theta_min 3.63
_diffrn_source 'SuperNova (Mo) X-ray Source'
_exptl_absorpt_coefficient_mu 3.931
_exptl_absorpt_correction_T_max 1.00000
_exptl_absorpt_correction_T_min 0.40912
_exptl_absorpt_correction_type multi-scan
_exptl_absorpt_process_details
'CrysAlisPro, Agilent Technologies, Version 1.171.36.32 (release 02-08-2013 CrysAlis171 .NET) (compiled Aug 2 2013,16:46:58) Empirical absorption correction using spherical harmonics, implemented in SCALE3 ABSPACK scaling algorithm.'
_exptl_crystal_colour yellow
_exptl_crystal_density_diffrn 2.035
_exptl_crystal_density_method 'not measured'
_exptl_crystal_description rod
_exptl_crystal_F_000 1722
_exptl_crystal_size_max 0.30
_exptl_crystal_size_mid 0.20
_exptl_crystal_size_min 0.20
_refine_diff_density_max 1.670
_refine_diff_density_min -1.159
_refine_diff_density_rms 0.155
_refine_ls_abs_structure_details 'Flack H D (1983), Acta Cryst. A39, 876-881'
_refine_ls_abs_structure_Flack -0.027(18)
_refine_ls_extinction_method none
_refine_ls_goodness_of_fit_ref 1.041
_refine_ls_hydrogen_treatment constr
_refine_ls_matrix_type full
_refine_ls_number_parameters 289
_refine_ls_number_reflns 2249
_refine_ls_number_restraints 37
_refine_ls_restrained_S_all 1.036
_refine_ls_R_factor_all 0.0365
_refine_ls_R_factor_gt 0.0338
_refine_ls_shift/su_max 0.001
_refine_ls_shift/su_mean 0.000
_refine_ls_structure_factor_coef Fsqd
_refine_ls_weighting_details 'calc w=1/[\s^2^(Fo^2^)+(0.0369P)^2^+0.0000P] where P=(Fo^2^+2Fc^2^)/3'
_refine_ls_weighting_scheme calc
_refine_ls_wR_factor_gt 0.0740
_refine_ls_wR_factor_ref 0.0770
_reflns_number_gt 2135
_reflns_number_total 2249
_reflns_threshold_expression >2sigma(I)
_cod_data_source_file c5dt00205b2.cif
_cod_data_source_block p131202g
_cod_depositor_comments 'Adding full bibliography for 7034087--7034088.cif.'
_cod_original_cell_volume 2897.6(3)
_cod_database_code 7034088
_chemical_oxdiff_formula C1H1O1N1DY1
_chemical_oxdiff_usercomment DYLS
_reflns_odcompleteness_completeness 99.56
_reflns_odcompleteness_iscentric 1
_reflns_odcompleteness_theta 26.32
_olex2_refinement_description
;
1. Fixed Uiso
 At 1.2 times of:
  All C(H) groups, All N(H) groups
2. Uiso/Uaniso restraints and constraints
Uanis(C10) \\sim Ueq, Uanis(C14) \\sim Ueq: with sigma of 0.001 and sigma for
terminal atoms of 0.002
Uanis(C8) \\sim Ueq, Uanis(C15) \\sim Ueq: with sigma of 0.005 and sigma for
terminal atoms of 0.01
Uanis(O2) \\sim Ueq, Uanis(C3) \\sim Ueq: with sigma of 0.005 and sigma for
terminal atoms of 0.1
3.a Aromatic/amide H refined with riding coordinates:
 N1(H1), C16(H16), C8(H8), C3(H3), C15(H15), C17(H17), C5(H5), C13(H13),
 C9(H9), C2(H2), C11(H11), C7(H7), C1(H1a)
;

loop_
_space_group_symop_id
_space_group_symop_operation_xyz
1 'x, y, z'
2 'x-y, x, z+1/6'
3 '-y, x-y, z+1/3'
4 '-x, -y, z+1/2'
5 '-x+y, -x, z+2/3'
6 'y, -x+y, z+5/6'

loop_
_atom_site_label
_atom_site_type_symbol
_atom_site_fract_x
_atom_site_fract_y
_atom_site_fract_z
_atom_site_U_iso_or_equiv
_atom_site_adp_type
_atom_site_occupancy
_atom_site_symmetry_multiplicity
_atom_site_calc_flag
_atom_site_refinement_flags_posn
_atom_site_refinement_flags_adp
Dy1 Dy 0.97373(4) 0.82860(4) 0.37322(3) 0.00969(13) Uani 1 1 d . .
O4 O 1.0020(6) 0.7615(7) 0.5054(3) 0.0170(17) Uani 1 1 d . .
O6 O 0.9653(7) 0.7841(7) 0.2416(3) 0.0134(16) Uani 1 1 d . .
O5 O 1.1074(7) 0.8140(7) 0.3057(3) 0.0181(17) Uani 1 1 d . .
O8 O 1.0549(7) 0.6682(7) 0.3985(3) 0.0200(17) Uani 1 1 d . .
O3 O 0.8470(8) 0.7117(7) 0.4450(3) 0.0192(17) Uani 1 1 d . .
N1 N 0.7814(9) 1.1968(9) 0.5395(4) 0.027(2) Uani 1 1 d . .
H1 H 0.7804 1.2144 0.5709 0.033 Uiso 1 1 calc R .
O2 O 1.0178(7) 1.0364(7) 0.4894(3) 0.0169(17) Uani 1 1 d . U
O1 O 0.9129(7) 0.9798(7) 0.4149(3) 0.0180(17) Uani 1 1 d . .
O7 O 0.8668(7) 0.5812(7) 0.3553(3) 0.0210(18) Uani 1 1 d . .
C14 C 1.1855(10) 0.8168(10) 0.2245(4) 0.009(2) Uani 1 1 d . U
N4 N 0.9539(9) 0.5613(9) 0.3794(4) 0.020(2) Uani 1 1 d . .
C16 C 1.4197(10) 0.8739(10) 0.2065(4) 0.020(2) Uani 1 1 d . .
H16 H 1.5080 0.8997 0.2176 0.024 Uiso 1 1 calc R .
C10 C 0.7688(10) 0.6040(11) 0.5231(4) 0.017(3) Uani 1 1 d . U
O9 O 0.9394(8) 0.4463(7) 0.3837(3) 0.032(2) Uani 1 1 d . .
N3 N 1.2601(9) 0.8138(8) 0.1402(3) 0.020(2) Uani 1 1 d . .
C8 C 0.6870(11) 0.4850(11) 0.6014(4) 0.020(3) Uani 1 1 d . U
H8 H 0.7019 0.4649 0.6339 0.024 Uiso 1 1 calc R .
C3 C 0.7874(11) 1.1421(10) 0.4385(4) 0.020(2) Uani 1 1 d . U
H3 H 0.7871 1.1226 0.4046 0.024 Uiso 1 1 calc R .
C15 C 1.3187(10) 0.8568(10) 0.2399(4) 0.019(3) Uani 1 1 d . U
H15 H 1.3403 0.8726 0.2739 0.022 Uiso 1 1 calc R .
C17 C 1.3867(12) 0.8518(11) 0.1568(4) 0.024(3) Uani 1 1 d . .
H17 H 1.4542 0.8635 0.1338 0.029 Uiso 1 1 calc R .
C4 C 0.8559(10) 1.1050(11) 0.4733(4) 0.017(2) Uani 1 1 d . .
N2 N 0.5256(9) 0.4473(9) 0.5352(4) 0.034(2) Uani 1 1 d . .
C5 C 0.8487(10) 1.1345(10) 0.5235(4) 0.016(2) Uani 1 1 d . .
H5 H 0.8933 1.1094 0.5471 0.019 Uiso 1 1 calc R .
C18 C 1.0790(10) 0.8037(10) 0.2610(4) 0.016(2) Uani 1 1 d . .
C12 C 0.8811(10) 0.7007(9) 0.4890(4) 0.012(2) Uani 1 1 d . .
C6 C 0.9339(9) 1.0336(9) 0.4581(4) 0.010(2) Uani 1 1 d . .
C13 C 1.1606(12) 0.7973(11) 0.1733(4) 0.019(2) Uani 1 1 d . .
H13 H 1.0734 0.7723 0.1612 0.023 Uiso 1 1 calc R .
C9 C 0.7953(11) 0.5780(10) 0.5720(4) 0.019(2) Uani 1 1 d . .
H9 H 0.8846 0.6227 0.5846 0.023 Uiso 1 1 calc R .
C2 C 0.7194(12) 1.2088(12) 0.4558(5) 0.029(3) Uani 1 1 d . .
H2 H 0.6766 1.2380 0.4330 0.035 Uiso 1 1 calc R .
C11 C 0.6352(11) 0.5377(11) 0.5084(4) 0.022(3) Uani 1 1 d . .
H11 H 0.6175 0.5570 0.4761 0.027 Uiso 1 1 calc R .
C7 C 0.5555(12) 0.4225(12) 0.5811(5) 0.031(3) Uani 1 1 d . .
H7 H 0.4833 0.3590 0.6010 0.037 Uiso 1 1 calc R .
C1 C 0.7146(12) 1.2320(12) 0.5054(4) 0.027(3) Uani 1 1 d . .
H1A H 0.6645 1.2728 0.5163 0.032 Uiso 1 1 calc R .

loop_
_atom_site_aniso_label
_atom_site_aniso_U_11
_atom_site_aniso_U_22
_atom_site_aniso_U_33
_atom_site_aniso_U_23
_atom_site_aniso_U_13
_atom_site_aniso_U_12
Dy1 0.0104(2) 0.0123(2) 0.0061(2) 0.0001(2) -0.0002(2) 0.00552(19)
O4 0.007(4) 0.015(4) 0.022(4) 0.000(3) 0.000(3) 0.000(3)
O6 0.014(4) 0.017(4) 0.011(4) 0.001(3) -0.005(3) 0.009(3)
O5 0.023(4) 0.033(5) 0.007(4) -0.001(3) 0.002(3) 0.021(4)
O8 0.018(4) 0.024(4) 0.017(4) 0.010(4) -0.001(3) 0.010(3)
O3 0.022(4) 0.024(4) 0.008(4) 0.003(3) -0.001(3) 0.009(3)
N1 0.034(5) 0.036(5) 0.015(5) -0.009(6) -0.003(6) 0.019(5)
O2 0.017(3) 0.026(3) 0.012(3) 0.000(3) -0.004(3) 0.014(3)
O1 0.021(4) 0.021(4) 0.012(4) 0.002(3) 0.002(3) 0.011(3)
O7 0.026(4) 0.018(4) 0.019(4) -0.007(3) -0.001(4) 0.011(3)
C14 0.009(2) 0.009(2) 0.009(2) 0.0001(10) 0.0008(10) 0.0047(14)
N4 0.024(5) 0.027(5) 0.012(5) 0.001(5) 0.005(4) 0.014(4)
C16 0.012(5) 0.029(6) 0.015(6) -0.003(6) 0.000(5) 0.008(4)
C10 0.018(3) 0.017(3) 0.017(3) -0.0005(10) 0.0007(10) 0.0084(16)
O9 0.052(5) 0.020(4) 0.033(6) -0.003(4) -0.009(5) 0.024(4)
N3 0.025(5) 0.021(5) 0.018(5) 0.010(4) 0.007(4) 0.015(4)
C8 0.024(4) 0.022(4) 0.016(4) 0.002(4) 0.007(4) 0.013(3)
C3 0.023(4) 0.023(4) 0.017(4) -0.008(4) -0.002(4) 0.014(3)
C15 0.021(4) 0.021(4) 0.020(5) -0.006(4) 0.000(4) 0.015(3)
C17 0.033(7) 0.035(7) 0.018(6) -0.001(5) -0.001(6) 0.027(6)
C4 0.012(5) 0.025(6) 0.015(6) 0.001(5) -0.003(5) 0.011(5)
N2 0.023(5) 0.032(5) 0.026(6) 0.006(6) -0.002(5) -0.002(4)
C5 0.017(5) 0.018(5) 0.014(6) -0.004(4) -0.004(4) 0.010(5)
C18 0.018(6) 0.016(6) 0.010(5) 0.002(5) 0.009(5) 0.007(5)
C12 0.014(5) 0.007(5) 0.008(5) -0.001(4) 0.005(5) 0.001(4)
C6 0.008(5) 0.008(5) 0.014(5) -0.006(4) -0.003(5) 0.003(4)
C13 0.030(6) 0.029(6) 0.009(5) 0.002(5) -0.001(5) 0.023(5)
C9 0.021(6) 0.011(5) 0.020(6) -0.007(5) 0.000(5) 0.004(5)
C2 0.040(7) 0.045(7) 0.022(6) -0.003(6) -0.008(6) 0.036(6)
C11 0.019(6) 0.028(6) 0.011(6) 0.004(5) -0.004(5) 0.005(5)
C7 0.032(7) 0.020(6) 0.030(7) 0.012(6) 0.014(6) 0.004(6)
C1 0.038(7) 0.032(7) 0.022(7) -0.001(6) 0.008(6) 0.026(6)

loop_
_atom_type_symbol
_atom_type_description
_atom_type_scat_dispersion_real
_atom_type_scat_dispersion_imag
_atom_type_scat_source
C C 0.0033 0.0016 'International Tables Vol C Tables 4.2.6.8 and 6.1.1.4'
H H 0.0000 0.0000 'International Tables Vol C Tables 4.2.6.8 and 6.1.1.4'
Dy Dy -0.1892 4.4098 'International Tables Vol C Tables 4.2.6.8 and 6.1.1.4'
N N 0.0061 0.0033 'International Tables Vol C Tables 4.2.6.8 and 6.1.1.4'
O O 0.0106 0.0060 'International Tables Vol C Tables 4.2.6.8 and 6.1.1.4'

loop_
_geom_angle_atom_site_label_1
_geom_angle_atom_site_label_2
_geom_angle_atom_site_label_3
_geom_angle
_geom_angle_site_symmetry_1
_geom_angle_site_symmetry_3
O4 Dy1 O5 104.8(2) 6_564 .
O4 Dy1 O8 123.9(2) 6_564 .
O4 Dy1 O3 84.3(3) 6_564 .
O4 Dy1 O2 82.2(2) 6_564 6_564
O4 Dy1 O1 79.0(2) 6_564 .
O4 Dy1 O7 72.7(2) 6_564 .
O4 Dy1 N4 98.2(2) 6_564 .
O6 Dy1 O4 160.1(2) 2_655 6_564
O6 Dy1 O5 83.6(2) 2_655 .
O6 Dy1 O8 75.7(2) 2_655 .
O6 Dy1 O3 100.0(3) 2_655 .
O6 Dy1 O2 83.0(3) 2_655 6_564
O6 Dy1 O1 83.6(3) 2_655 .
O6 Dy1 O7 127.2(2) 2_655 .
O6 Dy1 N4 101.5(2) 2_655 .
O5 Dy1 O8 71.6(2) . .
O5 Dy1 O7 75.3(2) . .
O5 Dy1 N4 72.5(2) . .
O8 Dy1 N4 25.9(2) . .
O3 Dy1 O5 142.7(2) . .
O3 Dy1 O8 73.4(2) . .
O3 Dy1 O1 73.2(2) . .
O3 Dy1 O7 73.2(2) . .
O3 Dy1 N4 70.4(2) . .
O2 Dy1 O5 73.5(2) 6_564 .
O2 Dy1 O8 140.6(2) 6_564 .
O2 Dy1 O3 143.8(3) 6_564 .
O2 Dy1 O1 71.3(2) 6_564 .
O2 Dy1 O7 132.9(2) 6_564 .
O2 Dy1 N4 144.9(3) 6_564 .
O1 Dy1 O5 143.6(2) . .
O1 Dy1 O8 136.6(2) . .
O1 Dy1 O7 137.7(2) . .
O1 Dy1 N4 143.6(2) . .
O7 Dy1 O8 51.9(2) . .
O7 Dy1 N4 26.0(2) . .
C12 O4 Dy1 135.2(6) . 2_655
C18 O6 Dy1 153.7(7) . 6_564
C18 O5 Dy1 126.4(6) . .
N4 O8 Dy1 95.7(5) . .
C12 O3 Dy1 133.0(7) . .
C5 N1 C1 118.8(10) . .
C6 O2 Dy1 162.7(6) . 2_655
C6 O1 Dy1 135.1(6) . .
N4 O7 Dy1 96.6(5) . .
C15 C14 C18 121.4(9) . .
C13 C14 C15 116.1(10) . .
C13 C14 C18 122.4(10) . .
O8 N4 Dy1 58.4(5) . .
O8 N4 O7 115.7(8) . .
O7 N4 Dy1 57.4(5) . .
O9 N4 Dy1 176.5(7) . .
O9 N4 O8 122.9(9) . .
O9 N4 O7 121.4(9) . .
C17 C16 C15 118.2(10) . .
C9 C10 C12 121.8(10) . .
C11 C10 C12 121.7(9) . .
C11 C10 C9 116.5(10) . .
C17 N3 C13 119.8(10) . .
C9 C8 C7 118.3(11) . .
C2 C3 C4 118.5(10) . .
C16 C15 C14 122.2(10) . .
N3 C17 C16 121.8(10) . .
C3 C4 C6 122.4(9) . .
C5 C4 C3 117.4(9) . .
C5 C4 C6 120.2(9) . .
C7 N2 C11 114.5(9) . .
N1 C5 C4 123.4(10) . .
O6 C18 C14 115.8(9) . .
O5 C18 O6 126.4(9) . .
O5 C18 C14 117.8(9) . .
O4 C12 O3 124.8(9) . .
O4 C12 C10 118.5(9) . .
O3 C12 C10 116.7(9) . .
O2 C6 O1 125.4(9) . .
O2 C6 C4 116.0(9) . .
O1 C6 C4 118.5(9) . .
N3 C13 C14 121.9(10) . .
C8 C9 C10 119.1(10) . .
C1 C2 C3 120.9(11) . .
N2 C11 C10 127.2(10) . .
N2 C7 C8 124.4(11) . .
C2 C1 N1 121.0(10) . .

loop_
_geom_bond_atom_site_label_1
_geom_bond_atom_site_label_2
_geom_bond_distance
_geom_bond_site_symmetry_2
Dy1 O4 2.295(7) 6_564
Dy1 O6 2.252(7) 2_655
Dy1 O5 2.397(7) .
Dy1 O8 2.481(7) .
Dy1 O3 2.350(7) .
Dy1 O2 2.310(7) 6_564
Dy1 O1 2.393(7) .
Dy1 O7 2.458(7) .
Dy1 N4 2.898(9) .
O4 Dy1 2.295(7) 2_655
O4 C12 1.252(11) .
O6 Dy1 2.252(6) 6_564
O6 C18 1.288(12) .
O5 C18 1.223(12) .
O8 N4 1.273(10) .
O3 C12 1.256(11) .
N1 C5 1.329(13) .
N1 C1 1.355(14) .
O2 Dy1 2.310(7) 2_655
O2 C6 1.246(11) .
O1 C6 1.263(12) .
O7 N4 1.278(11) .
C14 C15 1.390(14) .
C14 C18 1.487(13) .
C14 C13 1.387(14) .
N4 O9 1.222(10) .
C16 C15 1.375(14) .
C16 C17 1.362(16) .
C10 C12 1.489(13) .
C10 C9 1.398(14) .
C10 C11 1.355(14) .
N3 C17 1.338(14) .
N3 C13 1.359(13) .
C8 C9 1.380(14) .
C8 C7 1.387(16) .
C3 C4 1.391(14) .
C3 C2 1.387(14) .
C4 C5 1.388(14) .
C4 C6 1.507(13) .
N2 C11 1.343(13) .
N2 C7 1.331(15) .
C2 C1 1.350(15) .
